data_4110099
loop_
_publ_author_name
'Adrien P. C\^ot\'e'
'Hani M. El-Kaderi'
'Hiroyasu Furukawa'
'Joseph R. Hunt'
'Omar M. Yaghi'

_publ_section_title
;
 Reticular Synthesis of Microporous and Mesoporous 2D Covalent Organic
 Frameworks
;
_journal_name_full 'Journal of the American Chemical Society'
_journal_page_first 12914
_journal_page_last 12915
_journal_paper_doi 10.1021/ja0751781
_journal_volume 129
_journal_year 2007
_chemical_formula_sum 'C8 H3 B O2'
_chemical_formula_weight 141.92
_chemical_name_systematic
; 
COF-6
;
_space_group_IT_number 187
_symmetry_cell_setting hexagonal
_symmetry_space_group_name_Hall 'P -6 2'
_symmetry_space_group_name_H-M 'P -6 m 2'
_audit_author_name 'Adrien Cote'
_audit_creation_date 2007-06-26T18:05
_audit_creation_method 'from EXP file using GSAS2CIF'
_audit_update_record ' 2007-06-26T18:05  Initial CIF as created by GSAS2CIF'
_cell_angle_alpha 90.0
_cell_angle_beta 90.0
_cell_angle_gamma 120.0
_cell_formula_units_Z 3
_cell_length_a 14.9740(32)
_cell_length_b 14.974
_cell_length_c 3.3986(9)
_cell_volume 659.9(2)
_computing_structure_refinement GSAS
_pd_block_id 2007-06-26T18:05|COF12_phase1|Adrien_Cote||
_pd_phase_name 'from /home/apcote/2Dcofs/cof12b/COF12.EXP'
_refine_ls_goodness_of_fit_all 4.85
_refine_ls_matrix_type full
_refine_ls_number_parameters 8
_refine_ls_number_restraints 0
_refine_ls_shift/su_max 4.28
_refine_ls_shift/su_mean 0.98
_cod_data_source_file ja0751781si20070711_105705.cif
_cod_data_source_block COF12_publ
_cod_original_cell_volume 659.94(30)
_cod_database_code 4110099

loop_
_symmetry_equiv_pos_site_id
_symmetry_equiv_pos_as_xyz
1 +x,+y,+z
2 y-x,-x,-z
3 -y,x-y,+z
4 +x,+y,-z
5 y-x,-x,+z
6 -y,x-y,-z
7 y-x,+y,+z
8 +x,x-y,-z
9 -y,-x,+z
10 y-x,+y,-z
11 +x,x-y,+z
12 -y,-x,-z

loop_
_atom_site_type_symbol
_atom_site_label
_atom_site_fract_x
_atom_site_fract_y
_atom_site_fract_z
_atom_site_occupancy
_atom_site_thermal_displace_type
_atom_site_U_iso_or_equiv
_atom_site_symmetry_multiplicity
C C1 0.38702 0.61298 0.5 1.0 Uiso 0.025 3
B B1 0.44676 0.55326 0.5 1.0 Uiso 0.025 3
C C2 0.44044 0.72022 0.5 1.0 Uiso 0.025 3
H H1 0.23829 0.47658 0.5 1.0 Uiso 0.025 3
C C3 0.66693 0.23861 0.5 1.0 Uiso 0.025 6
C C4 0.5712 0.05219 0.5 1.0 Uiso 0.025 6
H H1 0.73066 0.13415 0.5 1.0 Uiso 0.025 6
O O1 0.55852 0.95472 0.5 1.0 Uiso 0.025 6
C C5 0.66411 0.14263 0.5 1.0 Uiso 0.025 6

loop_
_atom_type_symbol
_atom_type_number_in_cell
C 24.0
B 3.0
H 9.0
O 6.0

loop_
_geom_angle_atom_site_label_1
_geom_angle_atom_site_label_2
_geom_angle_atom_site_label_3
_geom_angle
_geom_angle_site_symmetry_1
_geom_angle_site_symmetry_3
_geom_angle_publ_flag
B1 C1 C2 120.1178 1_555 1_555 n
B1 C1 C2 120.1289 1_555 2_566 n
C2 C1 C2 119.7532 1_555 2_566 n
C1 B1 O1 123.146 1_555 2_566 n
C1 B1 O1 123.1635 1_555 8_566 n
O1 B1 O1 113.6905 2_566 8_566 n
C1 C2 C1 120.2468 1_555 3_665 n
C1 C2 H1 119.8765 1_555 3_665 n
C1 C2 H1 119.8766 3_665 3_665 n
C3 C3 C3 120.0 7_655 9_665 n
C3 C3 C5 118.5207 7_655 1_555 n
C3 C3 C5 121.4793 9_665 1_555 n
C4 C4 O1 113.129 7_655 1_545 n
C4 C4 C5 121.3367 7_655 1_555 n
O1 C4 C5 125.5344 1_545 1_555 n
B1 O1 C4 100.0225 3_665 1_565 n
C3 C5 C4 120.1426 1_555 1_555 n
C3 C5 H1 124.4435 1_555 1_555 n
C4 C5 H1 115.4139 1_555 1_555 n

loop_
_geom_bond_atom_site_label_1
_geom_bond_atom_site_label_2
_geom_bond_distance
_geom_bond_site_symmetry_2
_geom_bond_publ_flag
C1 B1 1.54914(33) 1_555 n
C1 C2 1.39068(30) 1_555 n
C1 C2 1.39067(30) 2_566 n
B1 C1 1.54914(33) 1_555 n
B1 C4 2.1659(5) 2_666 n
B1 C4 2.1658(5) 8_556 n
B1 O1 1.45174(31) 2_566 n
B1 O1 1.45149(31) 8_566 n
C2 C1 1.39068(30) 1_555 n
C2 C1 1.39067(30) 3_665 n
C2 H1 1.07607(23) 3_665 n
H1 C2 1.07607(23) 2_566 n
C3 C3 1.42627(31) 7_655 n
C3 C3 1.41444(31) 9_665 n
C3 C5 1.41656(31) 1_555 n
C4 B1 2.1659(5) 3_655 n
C4 C4 1.35080(29) 7_655 n
C4 H1 2.0681(4) 1_555 n
C4 O1 1.37445(30) 1_545 n
C4 C5 1.37311(30) 1_555 n
H1 C4 2.0681(4) 1_555 n
H1 C5 1.06570(23) 1_555 n
O1 B1 1.45174(31) 3_665 n
O1 C4 1.37445(30) 1_565 n
C5 C3 1.41656(31) 1_555 n
C5 C4 1.37311(30) 1_555 n
C5 H1 1.06570(23) 1_555 n
